data_4001033
loop_
_publ_author_name
'Smith, Conor S.'
'Mann, Kent R.'

_publ_section_title
;
 Void Space Containing Crystalline Cu(I) Phenanthroline Complexes As
 Molecular Oxygen Sensors
;
_journal_issue 21
_journal_name_full 'Chemistry of Materials'
_journal_page_first 5042
_journal_paper_doi 10.1021/cm901109n
_journal_volume 21
_journal_year 2009
_chemical_formula_moiety 'C32 H12 B F24, C28 H24 Cu N4'
_chemical_formula_sum 'C60 H36 B Cu F24 N4'
_chemical_formula_weight 1343.28
_chemical_name_common 06203
_chemical_name_systematic
; 
 ? 
;
_space_group_IT_number 2
_symmetry_cell_setting triclinic
_symmetry_space_group_name_Hall '-P 1'
_symmetry_space_group_name_H-M 'P -1'
_atom_sites_solution_hydrogens geom
_atom_sites_solution_primary direct
_atom_sites_solution_secondary difmap
_audit_creation_method SHELXL-97
_cell_angle_alpha 104.8500(10)
_cell_angle_beta 106.3540(10)
_cell_angle_gamma 97.8500(10)
_cell_formula_units_Z 2
_cell_length_a 13.5298(10)
_cell_length_b 14.5589(10)
_cell_length_c 16.8576(12)
_cell_measurement_reflns_used 3697
_cell_measurement_temperature 173(2)
_cell_measurement_theta_max 24.96
_cell_measurement_theta_min 2.24
_cell_volume 3000.8(4)
_computing_cell_refinement 'SAINT, Bruker'
_computing_data_collection 'SMART, Bruker'
_computing_data_reduction 'SAINT, Bruker'
_computing_molecular_graphics 'SHELXTL, Bruker'
_computing_structure_refinement 'SHELXL-97 (Sheldrick, 1997)'
_computing_structure_solution 'SHELXS-97 (Sheldrick, 1990)'
_diffrn_ambient_temperature 173(2)
_diffrn_measured_fraction_theta_full 0.990
_diffrn_measured_fraction_theta_max 0.990
_diffrn_measurement_device_type 'Siemens SMART Platform CCD'
_diffrn_measurement_method 'area detector, omega scans per phi'
_diffrn_radiation_monochromator graphite
_diffrn_radiation_source 'normal-focus sealed tube'
_diffrn_radiation_type MoK\a
_diffrn_radiation_wavelength 0.71073
_diffrn_reflns_av_R_equivalents 0.0324
_diffrn_reflns_av_sigmaI/netI 0.0517
_diffrn_reflns_limit_h_max 16
_diffrn_reflns_limit_h_min -16
_diffrn_reflns_limit_k_max 16
_diffrn_reflns_limit_k_min -17
_diffrn_reflns_limit_l_max 20
_diffrn_reflns_limit_l_min -18
_diffrn_reflns_number 22484
_diffrn_reflns_theta_full 25.06
_diffrn_reflns_theta_max 25.06
_diffrn_reflns_theta_min 1.32
_exptl_absorpt_coefficient_mu 0.481
_exptl_absorpt_correction_T_max 0.845
_exptl_absorpt_correction_T_min 0.753
_exptl_absorpt_correction_type multi-scan
_exptl_absorpt_process_details 'SADABS, R. Blessing, 1995'
_exptl_crystal_colour red
_exptl_crystal_density_diffrn 1.487
_exptl_crystal_density_method 'not measured'
_exptl_crystal_description block
_exptl_crystal_F_000 1348
_exptl_crystal_size_max 0.45
_exptl_crystal_size_mid 0.4
_exptl_crystal_size_min 0.35
_refine_diff_density_max 0.370
_refine_diff_density_min -0.407
_refine_diff_density_rms 0.049
_refine_ls_extinction_method none
_refine_ls_goodness_of_fit_ref 1.031
_refine_ls_hydrogen_treatment riding
_refine_ls_matrix_type full
_refine_ls_number_parameters 877
_refine_ls_number_reflns 10515
_refine_ls_number_restraints 30
_refine_ls_restrained_S_all 1.040
_refine_ls_R_factor_all 0.0875
_refine_ls_R_factor_gt 0.0543
_refine_ls_shift/su_max 0.052
_refine_ls_shift/su_mean 0.000
_refine_ls_structure_factor_coef Fsqd
_refine_ls_weighting_details 'calc w=1/[\s^2^(Fo^2^)+(0.0594P)^2^+1.3849P] where P=(Fo^2^+2Fc^2^)/3'
_refine_ls_weighting_scheme calc
_refine_ls_wR_factor_gt 0.1220
_refine_ls_wR_factor_ref 0.1344
_reflns_number_gt 7085
_reflns_number_total 10515
_reflns_threshold_expression >2sigma(I)
_cod_data_source_file cm901109n_si_002.cif
_cod_data_source_block 06203a
_cod_original_sg_symbol_H-M P-1
_cod_database_code 4001033

loop_
_symmetry_equiv_pos_as_xyz
'x, y, z'
'-x, -y, -z'

loop_
_atom_site_label
_atom_site_type_symbol
_atom_site_fract_x
_atom_site_fract_y
_atom_site_fract_z
_atom_site_U_iso_or_equiv
_atom_site_adp_type
_atom_site_occupancy
_atom_site_symmetry_multiplicity
_atom_site_calc_flag
_atom_site_refinement_flags
Cu1 Cu 0.48544(3) 0.74327(3) 0.24125(3) 0.05260(16) Uani 1 1 d .
C1 C 0.6479(3) 0.7628(3) 0.4185(3) 0.0617(11) Uani 1 1 d .
C2 C 0.7326(3) 0.8164(3) 0.4937(3) 0.0733(13) Uani 1 1 d .
H2A H 0.7584 0.7875 0.5377 0.088 Uiso 1 1 calc R
C3 C 0.7779(3) 0.9099(3) 0.5039(3) 0.0715(12) Uani 1 1 d .
H3A H 0.8348 0.9465 0.5553 0.086 Uiso 1 1 calc R
C4 C 0.7410(3) 0.9521(3) 0.4387(2) 0.0534(9) Uani 1 1 d .
C5 C 0.6560(2) 0.8948(2) 0.3657(2) 0.0400(8) Uani 1 1 d .
C6 C 0.7840(3) 1.0492(3) 0.4433(3) 0.0616(11) Uani 1 1 d .
H6A H 0.8414 1.0889 0.4930 0.074 Uiso 1 1 calc R
C7 C 0.7444(3) 1.0852(2) 0.3781(2) 0.0540(9) Uani 1 1 d .
H7A H 0.7751 1.1498 0.3824 0.065 Uiso 1 1 calc R
C8 C 0.6574(2) 1.0288(2) 0.3026(2) 0.0409(8) Uani 1 1 d .
C9 C 0.6116(3) 1.0631(2) 0.2340(2) 0.0481(9) Uani 1 1 d .
H9A H 0.6394 1.1271 0.2350 0.058 Uiso 1 1 calc R
C10 C 0.5272(3) 1.0045(3) 0.1658(2) 0.0508(9) Uani 1 1 d .
H10A H 0.4953 1.0283 0.1196 0.061 Uiso 1 1 calc R
C11 C 0.4867(3) 0.9099(2) 0.1631(2) 0.0476(8) Uani 1 1 d .
C12 C 0.6131(2) 0.9336(2) 0.2963(2) 0.0365(7) Uani 1 1 d .
C13 C 0.5951(4) 0.6600(3) 0.4056(3) 0.0933(16) Uani 1 1 d .
H13A H 0.5532 0.6285 0.3441 0.140 Uiso 1 1 calc R
H13B H 0.5486 0.6606 0.4410 0.140 Uiso 1 1 calc R
H13C H 0.6489 0.6239 0.4233 0.140 Uiso 1 1 calc R
C14 C 0.3935(3) 0.8433(3) 0.0882(3) 0.0716(12) Uani 1 1 d .
H14A H 0.3924 0.7755 0.0871 0.107 Uiso 1 1 calc R
H14B H 0.3995 0.8509 0.0335 0.107 Uiso 1 1 calc R
H14C H 0.3281 0.8600 0.0951 0.107 Uiso 1 1 calc R
C15 C 0.5517(3) 0.5685(3) 0.1431(2) 0.0526(9) Uani 1 1 d .
C16 C 0.5379(3) 0.4685(3) 0.1045(3) 0.0638(10) Uani 1 1 d .
H16A H 0.5912 0.4439 0.0849 0.077 Uiso 1 1 calc R
C17 C 0.4468(3) 0.4062(3) 0.0952(3) 0.0607(10) Uani 1 1 d .
H17A H 0.4373 0.3381 0.0691 0.073 Uiso 1 1 calc R
C18 C 0.3680(3) 0.4419(2) 0.1236(2) 0.0470(8) Uani 1 1 d .
C19 C 0.3877(2) 0.5437(2) 0.1625(2) 0.0404(8) Uani 1 1 d .
C20 C 0.2700(3) 0.3834(3) 0.1170(2) 0.0569(10) Uani 1 1 d .
H20A H 0.2565 0.3146 0.0927 0.068 Uiso 1 1 calc R
C21 C 0.1970(3) 0.4230(3) 0.1440(2) 0.0544(10) Uani 1 1 d .
H21A H 0.1322 0.3820 0.1370 0.065 Uiso 1 1 calc R
C22 C 0.2145(2) 0.5252(3) 0.1830(2) 0.0469(9) Uani 1 1 d .
C23 C 0.3107(2) 0.5853(2) 0.1926(2) 0.0408(8) Uani 1 1 d .
C24 C 0.1422(3) 0.5711(3) 0.2138(2) 0.0592(10) Uani 1 1 d .
H24A H 0.0766 0.5335 0.2093 0.071 Uiso 1 1 calc R
C25 C 0.1660(3) 0.6690(3) 0.2499(3) 0.0625(11) Uani 1 1 d .
H25A H 0.1163 0.7001 0.2699 0.075 Uiso 1 1 calc R
C26 C 0.2631(3) 0.7249(3) 0.2581(3) 0.0578(10) Uani 1 1 d .
C27 C 0.6515(3) 0.6397(3) 0.1561(3) 0.0740(12) Uani 1 1 d .
H27A H 0.6352 0.7028 0.1541 0.111 Uiso 1 1 calc R
H27B H 0.6806 0.6147 0.1099 0.111 Uiso 1 1 calc R
H27C H 0.7034 0.6479 0.2127 0.111 Uiso 1 1 calc R
C28 C 0.2913(4) 0.8339(3) 0.2990(4) 0.0967(17) Uani 1 1 d .
H28A H 0.3402 0.8634 0.2745 0.145 Uiso 1 1 calc R
H28B H 0.3252 0.8500 0.3620 0.145 Uiso 1 1 calc R
H28C H 0.2270 0.8593 0.2873 0.145 Uiso 1 1 calc R
C29 C 1.0803(2) 0.7224(2) 0.6859(2) 0.0318(7) Uani 1 1 d .
C30 C 1.0277(2) 0.6967(2) 0.5965(2) 0.0365(7) Uani 1 1 d .
H30A H 0.9597 0.7098 0.5770 0.044 Uiso 1 1 calc R
C31 C 1.0706(3) 0.6528(2) 0.5351(2) 0.0423(8) Uani 1 1 d .
C32 C 1.1701(3) 0.6325(2) 0.5609(2) 0.0463(8) Uani 1 1 d .
H32A H 1.1997 0.6019 0.5192 0.056 Uiso 1 1 calc R
C33 C 1.2245(2) 0.6578(2) 0.6486(2) 0.0422(8) Uani 1 1 d .
C34 C 1.1811(2) 0.7025(2) 0.7093(2) 0.0353(7) Uani 1 1 d .
H34A H 1.2213 0.7203 0.7693 0.042 Uiso 1 1 calc R
C35 C 1.0122(3) 0.6311(3) 0.4408(3) 0.0594(10) Uani 1 1 d .
F1 F 1.0312(4) 0.5545(3) 0.38949(18) 0.0966(11) Uani 0.903(4) 1 d P
F2 F 1.0324(4) 0.7041(2) 0.41100(19) 0.1020(13) Uani 0.903(4) 1 d P
F3 F 0.9075(2) 0.6097(4) 0.42157(17) 0.0990(13) Uani 0.903(4) 1 d P
F1' F 0.948(4) 0.689(3) 0.4294(18) 0.0966(11) Uani 0.097(4) 1 d P
F2' F 0.965(5) 0.557(3) 0.410(2) 0.1020(13) Uani 0.097(4) 1 d P
F3' F 1.082(2) 0.651(4) 0.4032(18) 0.0990(13) Uani 0.097(4) 1 d P
C36 C 1.3312(3) 0.6344(3) 0.6789(3) 0.0610(10) Uani 1 1 d .
F4 F 1.3905(3) 0.6492(6) 0.6308(3) 0.127(2) Uani 0.814(4) 1 d P
F5 F 1.3257(3) 0.5469(3) 0.6823(5) 0.139(3) Uani 0.814(4) 1 d P
F6 F 1.3924(2) 0.6911(3) 0.7597(2) 0.0773(10) Uani 0.814(4) 1 d P
F4' F 1.3343(14) 0.589(3) 0.7343(14) 0.127(2) Uani 0.186(4) 1 d P
F5' F 1.3988(15) 0.7003(13) 0.697(3) 0.139(3) Uani 0.186(4) 1 d P
F6' F 1.3393(12) 0.5667(14) 0.6122(10) 0.0773(10) Uani 0.186(4) 1 d P
C37 C 1.0871(2) 0.8957(2) 0.78342(19) 0.0313(7) Uani 1 1 d .
C38 C 1.0538(2) 0.9491(2) 0.7259(2) 0.0365(7) Uani 1 1 d .
H38A H 0.9971 0.9173 0.6730 0.044 Uiso 1 1 calc R
C39 C 1.1003(2) 1.0462(2) 0.7433(2) 0.0379(7) Uani 1 1 d .
C40 C 1.1837(2) 1.0950(2) 0.8187(2) 0.0356(7) Uani 1 1 d .
H40A H 1.2151 1.1618 0.8312 0.043 Uiso 1 1 calc R
C41 C 1.2204(2) 1.0437(2) 0.87573(19) 0.0332(7) Uani 1 1 d .
C42 C 1.1728(2) 0.9469(2) 0.85807(19) 0.0338(7) Uani 1 1 d .
H42A H 1.1996 0.9141 0.8986 0.041 Uiso 1 1 calc R
C43 C 1.0571(3) 1.1004(3) 0.6820(3) 0.0528(10) Uani 1 1 d .
F7 F 1.1282(3) 1.1788(2) 0.6892(3) 0.0808(18) Uani 0.850(9) 1 d P
F8 F 0.9681(5) 1.1241(4) 0.6904(4) 0.0824(13) Uani 0.850(9) 1 d P
F9 F 1.0296(3) 1.0458(3) 0.5969(3) 0.0592(10) Uani 0.850(9) 1 d P
F7' F 0.965(3) 1.120(2) 0.677(3) 0.0808(18) Uani 0.150(9) 1 d P
F8' F 1.046(3) 1.071(3) 0.612(3) 0.0824(13) Uani 0.150(9) 1 d P
F9' F 1.0855(16) 1.2012(12) 0.7270(11) 0.0592(10) Uani 0.150(9) 1 d P
C44 C 1.3070(3) 1.0955(2) 0.9593(2) 0.0500(9) Uani 1 1 d .
F10 F 1.2719(2) 1.1355(2) 1.02301(15) 0.0910(8) Uani 1 1 d .
F11 F 1.37379(17) 1.16964(15) 0.95411(14) 0.0773(7) Uani 1 1 d .
F12 F 1.36833(17) 1.03863(15) 0.98707(14) 0.0762(7) Uani 1 1 d .
C45 C 0.9035(2) 0.7577(2) 0.72382(19) 0.0322(7) Uani 1 1 d .
C46 C 0.8440(2) 0.6623(2) 0.67928(19) 0.0346(7) Uani 1 1 d .
H46A H 0.8793 0.6121 0.6631 0.042 Uiso 1 1 calc R
C47 C 0.7346(2) 0.6391(2) 0.6581(2) 0.0378(7) Uani 1 1 d .
C48 C 0.6807(2) 0.7092(3) 0.6803(2) 0.0473(9) Uani 1 1 d .
H48A H 0.6060 0.6930 0.6658 0.057 Uiso 1 1 calc R
C49 C 0.7376(2) 0.8043(3) 0.7247(2) 0.0489(9) Uani 1 1 d .
C50 C 0.8470(2) 0.8276(2) 0.7455(2) 0.0406(8) Uani 1 1 d .
H50A H 0.8843 0.8934 0.7756 0.049 Uiso 1 1 calc R
C51 C 0.6732(3) 0.5362(3) 0.6104(3) 0.0533(9) Uani 1 1 d .
F13 F 0.6030(2) 0.5094(2) 0.6490(3) 0.0798(11) Uani 0.873(6) 1 d P
F14 F 0.7332(3) 0.4702(3) 0.6127(3) 0.0667(10) Uani 0.873(6) 1 d P
F15 F 0.6190(4) 0.5209(2) 0.5299(2) 0.1007(17) Uani 0.873(6) 1 d P
F13' F 0.6854(19) 0.5223(15) 0.5224(17) 0.0798(11) Uani 0.127(6) 1 d P
F14' F 0.5798(15) 0.5218(13) 0.592(2) 0.0667(10) Uani 0.127(6) 1 d P
F15' F 0.709(3) 0.471(3) 0.632(2) 0.1007(17) Uani 0.127(6) 1 d P
C52 C 0.6819(4) 0.8825(4) 0.7508(4) 0.0824(15) Uani 1 1 d .
F16 F 0.5858(4) 0.8543(4) 0.7434(8) 0.175(4) Uani 0.700(6) 1 d PU
F17 F 0.6855(5) 0.9479(4) 0.7047(3) 0.1080(19) Uani 0.700(6) 1 d PU
F18 F 0.7296(6) 0.9425(6) 0.8309(4) 0.1017(18) Uani 0.700(6) 1 d PU
F16' F 0.7301(13) 0.9562(16) 0.802(2) 0.175(4) Uani 0.300(6) 1 d PU
F17' F 0.6123(13) 0.8413(10) 0.7929(9) 0.1080(19) Uani 0.300(6) 1 d PU
F18' F 0.6022(14) 0.8810(11) 0.6870(7) 0.1017(18) Uani 0.300(6) 1 d PU
C53 C 1.0596(2) 0.7443(2) 0.84669(19) 0.0321(7) Uani 1 1 d .
C54 C 1.0924(2) 0.6583(2) 0.8524(2) 0.0346(7) Uani 1 1 d .
H54A H 1.1047 0.6181 0.8037 0.041 Uiso 1 1 calc R
C55 C 1.1078(2) 0.6297(2) 0.9268(2) 0.0369(7) Uani 1 1 d .
C56 C 1.0882(2) 0.6846(2) 0.9982(2) 0.0437(8) Uani 1 1 d .
H56A H 1.0986 0.6651 1.0491 0.052 Uiso 1 1 calc R
C57 C 1.0528(2) 0.7690(2) 0.9940(2) 0.0396(8) Uani 1 1 d .
C58 C 1.0396(2) 0.7976(2) 0.9203(2) 0.0375(7) Uani 1 1 d .
H58A H 1.0159 0.8559 0.9194 0.045 Uiso 1 1 calc R
C59 C 1.1473(3) 0.5402(3) 0.9309(2) 0.0492(9) Uani 1 1 d .
F19 F 1.0963(2) 0.48574(18) 0.96626(18) 0.0850(8) Uani 1 1 d .
F20 F 1.24909(17) 0.56011(18) 0.97914(16) 0.0793(7) Uani 1 1 d .
F21 F 1.13883(19) 0.48062(16) 0.85361(15) 0.0724(6) Uani 1 1 d .
C60 C 1.0273(3) 0.8270(3) 1.0692(3) 0.0575(10) Uani 1 1 d .
F22 F 1.0018(6) 0.9093(3) 1.0651(3) 0.0939(14) Uani 0.726(4) 1 d P
F23 F 1.1051(4) 0.8512(5) 1.1444(3) 0.1127(16) Uani 0.726(4) 1 d P
F24 F 0.9470(6) 0.7779(3) 1.0840(5) 0.1205(19) Uani 0.726(4) 1 d P
F22' F 1.0260(19) 0.7864(11) 1.1246(10) 0.0939(14) Uani 0.274(4) 1 d P
F23' F 0.9334(12) 0.8423(15) 1.0368(7) 0.1127(16) Uani 0.274(4) 1 d P
F24' F 1.0941(16) 0.9084(10) 1.1031(13) 0.1205(19) Uani 0.274(4) 1 d P
N1 N 0.6090(2) 0.80123(19) 0.35562(19) 0.0480(7) Uani 1 1 d .
N2 N 0.52933(18) 0.87389(18) 0.22703(17) 0.0396(6) Uani 1 1 d .
N3 N 0.4791(2) 0.60551(18) 0.17167(18) 0.0433(7) Uani 1 1 d .
N4 N 0.3353(2) 0.68378(19) 0.23097(18) 0.0451(7) Uani 1 1 d .
B1 B 1.0332(2) 0.7793(2) 0.7589(2) 0.0312(8) Uani 1 1 d .

loop_
_atom_site_aniso_label
_atom_site_aniso_U_11
_atom_site_aniso_U_22
_atom_site_aniso_U_33
_atom_site_aniso_U_23
_atom_site_aniso_U_13
_atom_site_aniso_U_12
Cu1 0.0416(2) 0.0309(2) 0.0682(3) 0.0129(2) 0.0001(2) -0.00348(17)
C1 0.053(2) 0.048(2) 0.073(3) 0.032(2) -0.0018(19) -0.0015(17)
C2 0.064(2) 0.069(3) 0.075(3) 0.046(2) -0.009(2) -0.001(2)
C3 0.051(2) 0.069(3) 0.070(3) 0.036(2) -0.017(2) -0.0127(19)
C4 0.0396(18) 0.046(2) 0.061(2) 0.0230(18) -0.0023(17) -0.0053(15)
C5 0.0329(16) 0.0297(17) 0.051(2) 0.0139(15) 0.0059(15) -0.0007(13)
C6 0.047(2) 0.048(2) 0.068(3) 0.020(2) -0.0056(18) -0.0149(17)
C7 0.0465(19) 0.0340(19) 0.068(3) 0.0157(18) 0.0063(18) -0.0078(15)
C8 0.0363(16) 0.0297(17) 0.056(2) 0.0147(16) 0.0139(15) 0.0042(14)
C9 0.0459(19) 0.0380(19) 0.064(2) 0.0241(18) 0.0172(18) 0.0081(15)
C10 0.051(2) 0.048(2) 0.056(2) 0.0285(18) 0.0101(18) 0.0151(17)
C11 0.0440(18) 0.043(2) 0.050(2) 0.0164(17) 0.0056(16) 0.0089(16)
C12 0.0288(15) 0.0296(16) 0.048(2) 0.0131(15) 0.0087(14) 0.0040(13)
C13 0.108(4) 0.053(3) 0.097(4) 0.048(3) -0.008(3) -0.010(2)
C14 0.065(2) 0.066(3) 0.061(3) 0.026(2) -0.012(2) 0.000(2)
C15 0.050(2) 0.041(2) 0.064(3) 0.0167(18) 0.0150(18) 0.0087(17)
C16 0.064(2) 0.050(2) 0.076(3) 0.015(2) 0.026(2) 0.015(2)
C17 0.073(3) 0.036(2) 0.062(3) 0.0051(18) 0.016(2) 0.0080(19)
C18 0.051(2) 0.0355(19) 0.042(2) 0.0101(16) 0.0041(16) -0.0012(16)
C19 0.0395(17) 0.0300(17) 0.0394(19) 0.0118(14) -0.0017(14) -0.0028(14)
C20 0.064(2) 0.0313(19) 0.057(2) 0.0108(17) 0.0032(19) -0.0086(17)
C21 0.049(2) 0.045(2) 0.055(2) 0.0184(18) 0.0032(18) -0.0102(17)
C22 0.0401(18) 0.050(2) 0.041(2) 0.0205(17) 0.0007(15) -0.0043(16)
C23 0.0373(17) 0.0362(18) 0.0413(19) 0.0156(15) 0.0017(14) 0.0011(14)
C24 0.0382(19) 0.071(3) 0.064(3) 0.028(2) 0.0102(18) -0.0010(19)
C25 0.041(2) 0.073(3) 0.077(3) 0.030(2) 0.0194(19) 0.0144(19)
C26 0.047(2) 0.050(2) 0.066(3) 0.0125(19) 0.0079(18) 0.0119(18)
C27 0.050(2) 0.059(3) 0.111(4) 0.022(2) 0.031(2) 0.0031(19)
C28 0.071(3) 0.055(3) 0.149(5) 0.009(3) 0.031(3) 0.022(2)
C29 0.0312(15) 0.0238(15) 0.0405(18) 0.0133(13) 0.0112(13) 0.0012(12)
C30 0.0369(16) 0.0324(17) 0.043(2) 0.0157(15) 0.0139(15) 0.0062(13)
C31 0.052(2) 0.0365(18) 0.042(2) 0.0149(16) 0.0214(16) 0.0059(15)
C32 0.053(2) 0.0383(19) 0.054(2) 0.0109(17) 0.0311(18) 0.0107(16)
C33 0.0387(17) 0.0370(18) 0.057(2) 0.0188(17) 0.0204(17) 0.0082(14)
C34 0.0336(15) 0.0309(17) 0.0427(19) 0.0148(14) 0.0131(14) 0.0041(13)
C35 0.068(3) 0.062(3) 0.048(2) 0.016(2) 0.023(2) 0.012(2)
F1 0.132(3) 0.097(3) 0.0482(17) -0.0044(16) 0.0228(18) 0.049(2)
F2 0.156(4) 0.082(2) 0.0614(19) 0.0420(17) 0.018(2) 0.005(2)
F3 0.0648(19) 0.162(4) 0.0436(16) 0.0109(19) 0.0053(13) 0.009(2)
F1' 0.132(3) 0.097(3) 0.0482(17) -0.0044(16) 0.0228(18) 0.049(2)
F2' 0.156(4) 0.082(2) 0.0614(19) 0.0420(17) 0.018(2) 0.005(2)
F3' 0.0648(19) 0.162(4) 0.0436(16) 0.0109(19) 0.0053(13) 0.009(2)
C36 0.056(2) 0.059(3) 0.080(3) 0.022(2) 0.035(2) 0.021(2)
F4 0.051(2) 0.245(6) 0.094(3) 0.042(3) 0.041(2) 0.040(3)
F5 0.076(2) 0.051(2) 0.247(7) 0.044(3) -0.017(3) 0.0293(18)
F6 0.0473(16) 0.085(2) 0.083(2) 0.0144(19) -0.0003(16) 0.0306(15)
F4' 0.051(2) 0.245(6) 0.094(3) 0.042(3) 0.041(2) 0.040(3)
F5' 0.076(2) 0.051(2) 0.247(7) 0.044(3) -0.017(3) 0.0293(18)
F6' 0.0473(16) 0.085(2) 0.083(2) 0.0144(19) -0.0003(16) 0.0306(15)
C37 0.0265(14) 0.0326(16) 0.0336(17) 0.0111(14) 0.0080(13) 0.0054(12)
C38 0.0328(15) 0.0303(17) 0.0358(18) 0.0101(14) -0.0005(13) -0.0017(13)
C39 0.0341(16) 0.0319(17) 0.045(2) 0.0165(15) 0.0069(14) 0.0021(13)
C40 0.0344(16) 0.0247(16) 0.0422(19) 0.0093(14) 0.0084(14) 0.0006(13)
C41 0.0309(15) 0.0309(16) 0.0314(17) 0.0051(14) 0.0056(13) 0.0046(13)
C42 0.0336(15) 0.0314(17) 0.0368(18) 0.0130(14) 0.0102(13) 0.0072(13)
C43 0.049(2) 0.039(2) 0.059(3) 0.0225(19) -0.0029(19) 0.0004(17)
F7 0.076(2) 0.0610(19) 0.085(3) 0.0523(19) -0.014(2) -0.0237(17)
F8 0.101(2) 0.103(3) 0.071(3) 0.045(2) 0.030(2) 0.078(2)
F9 0.0627(17) 0.066(2) 0.043(2) 0.0278(18) 0.0035(14) 0.0057(16)
F7' 0.076(2) 0.0610(19) 0.085(3) 0.0523(19) -0.014(2) -0.0237(17)
F8' 0.101(2) 0.103(3) 0.071(3) 0.045(2) 0.030(2) 0.078(2)
F9' 0.0627(17) 0.066(2) 0.043(2) 0.0278(18) 0.0035(14) 0.0057(16)
C44 0.051(2) 0.039(2) 0.044(2) 0.0086(17) -0.0004(17) 0.0003(16)
F10 0.0987(18) 0.100(2) 0.0424(14) -0.0107(13) 0.0070(13) 0.0164(15)
F11 0.0706(14) 0.0517(13) 0.0711(15) 0.0174(11) -0.0162(12) -0.0236(11)
F12 0.0690(14) 0.0560(14) 0.0662(15) 0.0162(11) -0.0282(11) 0.0064(11)
C45 0.0304(15) 0.0323(17) 0.0340(17) 0.0142(14) 0.0084(13) 0.0043(13)
C46 0.0341(16) 0.0321(17) 0.0395(18) 0.0155(14) 0.0114(14) 0.0062(13)
C47 0.0322(16) 0.0406(18) 0.0386(19) 0.0180(15) 0.0073(14) 0.0002(14)
C48 0.0268(15) 0.058(2) 0.061(2) 0.0270(19) 0.0127(15) 0.0075(16)
C49 0.0385(18) 0.053(2) 0.063(2) 0.0240(19) 0.0191(17) 0.0204(16)
C50 0.0356(16) 0.0346(18) 0.049(2) 0.0111(15) 0.0123(15) 0.0069(14)
C51 0.0380(19) 0.051(2) 0.059(3) 0.023(2) 0.0003(18) -0.0073(17)
F13 0.0614(16) 0.0653(18) 0.115(3) 0.0354(18) 0.0382(19) -0.0141(13)
F14 0.0578(17) 0.0379(14) 0.088(3) 0.0109(15) 0.0129(14) -0.0031(13)
F15 0.120(3) 0.0680(19) 0.0561(19) 0.0307(15) -0.040(2) -0.0410(19)
F13' 0.0614(16) 0.0653(18) 0.115(3) 0.0354(18) 0.0382(19) -0.0141(13)
F14' 0.0578(17) 0.0379(14) 0.088(3) 0.0109(15) 0.0129(14) -0.0031(13)
F15' 0.120(3) 0.0680(19) 0.0561(19) 0.0307(15) -0.040(2) -0.0410(19)
C52 0.048(3) 0.075(3) 0.121(5) 0.026(3) 0.025(3) 0.021(2)
F16 0.062(3) 0.093(4) 0.377(12) 0.029(6) 0.115(5) 0.031(2)
F17 0.144(5) 0.083(3) 0.114(3) 0.043(3) 0.034(3) 0.077(3)
F18 0.134(4) 0.096(4) 0.095(3) 0.017(3) 0.059(3) 0.068(3)
F16' 0.062(3) 0.093(4) 0.377(12) 0.029(6) 0.115(5) 0.031(2)
F17' 0.144(5) 0.083(3) 0.114(3) 0.043(3) 0.034(3) 0.077(3)
F18' 0.134(4) 0.096(4) 0.095(3) 0.017(3) 0.059(3) 0.068(3)
C53 0.0230(14) 0.0303(16) 0.0391(18) 0.0105(14) 0.0070(13) 0.0007(12)
C54 0.0296(15) 0.0364(17) 0.0371(18) 0.0100(14) 0.0122(13) 0.0059(13)
C55 0.0318(15) 0.0429(19) 0.0394(19) 0.0203(16) 0.0102(14) 0.0087(14)
C56 0.0381(17) 0.054(2) 0.039(2) 0.0198(17) 0.0093(15) 0.0062(15)
C57 0.0347(16) 0.0440(19) 0.0374(19) 0.0103(16) 0.0124(14) 0.0032(14)
C58 0.0316(15) 0.0330(17) 0.048(2) 0.0134(16) 0.0134(14) 0.0068(13)
C59 0.053(2) 0.057(2) 0.057(2) 0.035(2) 0.0241(18) 0.0258(18)
F19 0.1104(19) 0.0775(16) 0.120(2) 0.0711(16) 0.0695(17) 0.0457(14)
F20 0.0617(14) 0.0915(18) 0.0870(17) 0.0388(14) 0.0070(12) 0.0405(13)
F21 0.1070(18) 0.0606(14) 0.0673(16) 0.0294(12) 0.0324(13) 0.0495(13)
C60 0.056(2) 0.067(3) 0.050(2) 0.019(2) 0.020(2) 0.011(2)
F22 0.166(5) 0.077(3) 0.080(3) 0.029(2) 0.080(3) 0.069(3)
F23 0.115(3) 0.147(4) 0.048(2) -0.010(3) 0.014(2) 0.042(3)
F24 0.146(4) 0.091(3) 0.133(4) -0.007(3) 0.115(4) -0.009(3)
F22' 0.166(5) 0.077(3) 0.080(3) 0.029(2) 0.080(3) 0.069(3)
F23' 0.115(3) 0.147(4) 0.048(2) -0.010(3) 0.014(2) 0.042(3)
F24' 0.146(4) 0.091(3) 0.133(4) -0.007(3) 0.115(4) -0.009(3)
N1 0.0388(14) 0.0365(16) 0.0624(19) 0.0233(14) 0.0034(13) 0.0015(12)
N2 0.0341(13) 0.0317(14) 0.0475(17) 0.0123(13) 0.0055(12) 0.0068(11)
N3 0.0377(14) 0.0341(15) 0.0530(18) 0.0153(13) 0.0078(13) 0.0034(12)
N4 0.0379(14) 0.0373(16) 0.0512(18) 0.0123(13) 0.0040(13) 0.0056(12)
B1 0.0292(17) 0.0260(18) 0.034(2) 0.0103(15) 0.0041(14) 0.0013(14)

loop_
_atom_type_symbol
_atom_type_description
_atom_type_scat_dispersion_real
_atom_type_scat_dispersion_imag
_atom_type_scat_source
C C 0.0033 0.0016 'International Tables Vol C Tables 4.2.6.8 and 6.1.1.4'
H H 0.0000 0.0000 'International Tables Vol C Tables 4.2.6.8 and 6.1.1.4'
B B 0.0013 0.0007 'International Tables Vol C Tables 4.2.6.8 and 6.1.1.4'
N N 0.0061 0.0033 'International Tables Vol C Tables 4.2.6.8 and 6.1.1.4'
F F 0.0171 0.0103 'International Tables Vol C Tables 4.2.6.8 and 6.1.1.4'
Cu Cu 0.3201 1.2651 'International Tables Vol C Tables 4.2.6.8 and 6.1.1.4'

loop_
_geom_angle_atom_site_label_1
_geom_angle_atom_site_label_2
_geom_angle_atom_site_label_3
_geom_angle
N2 Cu1 N3 132.79(11)
N2 Cu1 N4 124.04(10)
N3 Cu1 N4 82.70(11)
N2 Cu1 N1 82.51(10)
N3 Cu1 N1 115.55(11)
N4 Cu1 N1 124.79(11)
N1 C1 C2 121.7(3)
N1 C1 C13 116.8(3)
C2 C1 C13 121.5(3)
C3 C2 C1 120.0(3)
C3 C2 H2A 120.0
C1 C2 H2A 120.0
C2 C3 C4 120.1(3)
C2 C3 H3A 120.0
C4 C3 H3A 120.0
C5 C4 C3 116.9(3)
C5 C4 C6 119.1(3)
C3 C4 C6 124.0(3)
N1 C5 C4 123.3(3)
N1 C5 C12 116.6(3)
C4 C5 C12 120.1(3)
C7 C6 C4 120.9(3)
C7 C6 H6A 119.6
C4 C6 H6A 119.6
C6 C7 C8 121.6(3)
C6 C7 H7A 119.2
C8 C7 H7A 119.2
C9 C8 C12 117.0(3)
C9 C8 C7 124.0(3)
C12 C8 C7 118.9(3)
C10 C9 C8 119.7(3)
C10 C9 H9A 120.2
C8 C9 H9A 120.2
C9 C10 C11 120.7(3)
C9 C10 H10A 119.7
C11 C10 H10A 119.7
N2 C11 C10 121.4(3)
N2 C11 C14 116.8(3)
C10 C11 C14 121.8(3)
N2 C12 C8 123.4(3)
N2 C12 C5 117.1(3)
C8 C12 C5 119.5(3)
C1 C13 H13A 109.5
C1 C13 H13B 109.5
H13A C13 H13B 109.5
C1 C13 H13C 109.5
H13A C13 H13C 109.5
H13B C13 H13C 109.5
C11 C14 H14A 109.5
C11 C14 H14B 109.5
H14A C14 H14B 109.5
C11 C14 H14C 109.5
H14A C14 H14C 109.5
H14B C14 H14C 109.5
N3 C15 C16 121.9(3)
N3 C15 C27 116.8(3)
C16 C15 C27 121.3(3)
C17 C16 C15 119.5(4)
C17 C16 H16A 120.3
C15 C16 H16A 120.3
C16 C17 C18 120.6(3)
C16 C17 H17A 119.7
C18 C17 H17A 119.7
C17 C18 C19 116.8(3)
C17 C18 C20 125.2(3)
C19 C18 C20 118.0(3)
N3 C19 C18 122.2(3)
N3 C19 C23 117.9(3)
C18 C19 C23 119.9(3)
C21 C20 C18 121.9(3)
C21 C20 H20A 119.1
C18 C20 H20A 119.1
C20 C21 C22 121.3(3)
C20 C21 H21A 119.3
C22 C21 H21A 119.3
C24 C22 C23 117.1(3)
C24 C22 C21 124.2(3)
C23 C22 C21 118.7(3)
N4 C23 C22 122.8(3)
N4 C23 C19 117.0(3)
C22 C23 C19 120.2(3)
C25 C24 C22 119.9(3)
C25 C24 H24A 120.1
C22 C24 H24A 120.1
C24 C25 C26 120.6(4)
C24 C25 H25A 119.7
C26 C25 H25A 119.7
N4 C26 C25 121.5(3)
N4 C26 C28 117.2(3)
C25 C26 C28 121.3(4)
C15 C27 H27A 109.5
C15 C27 H27B 109.5
H27A C27 H27B 109.5
C15 C27 H27C 109.5
H27A C27 H27C 109.5
H27B C27 H27C 109.5
C26 C28 H28A 109.5
C26 C28 H28B 109.5
H28A C28 H28B 109.5
C26 C28 H28C 109.5
H28A C28 H28C 109.5
H28B C28 H28C 109.5
C30 C29 C34 115.1(3)
C30 C29 B1 123.2(3)
C34 C29 B1 121.6(3)
C31 C30 C29 122.8(3)
C31 C30 H30A 118.6
C29 C30 H30A 118.6
C30 C31 C32 120.3(3)
C30 C31 C35 120.0(3)
C32 C31 C35 119.6(3)
C33 C32 C31 118.3(3)
C33 C32 H32A 120.8
C31 C32 H32A 120.8
C32 C33 C34 120.7(3)
C32 C33 C36 119.7(3)
C34 C33 C36 119.6(3)
C33 C34 C29 122.7(3)
C33 C34 H34A 118.6
C29 C34 H34A 118.6
C42 C37 C38 115.0(3)
C42 C37 B1 123.6(2)
C38 C37 B1 121.3(2)
C39 C38 C37 122.6(3)
C39 C38 H38A 118.7
C37 C38 H38A 118.7
C40 C39 C38 120.7(3)
C40 C39 C43 119.3(3)
C38 C39 C43 120.0(3)
C39 C40 C41 118.2(3)
C39 C40 H40A 120.9
C41 C40 H40A 120.9
C42 C41 C40 120.7(3)
C42 C41 C44 119.8(3)
C40 C41 C44 119.4(3)
C41 C42 C37 122.8(3)
C41 C42 H42A 118.6
C37 C42 H42A 118.6
F10 C44 F12 107.3(3)
F10 C44 F11 105.1(3)
F12 C44 F11 104.6(3)
F10 C44 C41 113.0(3)
F12 C44 C41 113.2(3)
F11 C44 C41 112.9(3)
C50 C45 C46 116.2(3)
C50 C45 B1 123.3(3)
C46 C45 B1 120.0(3)
C47 C46 C45 121.8(3)
C47 C46 H46A 119.1
C45 C46 H46A 119.1
C48 C47 C46 121.0(3)
C48 C47 C51 118.5(3)
C46 C47 C51 120.5(3)
C47 C48 C49 118.5(3)
C47 C48 H48A 120.7
C49 C48 H48A 120.7
C48 C49 C50 120.4(3)
C48 C49 C52 120.1(3)
C50 C49 C52 119.5(3)
C45 C50 C49 122.1(3)
C45 C50 H50A 119.0
C49 C50 H50A 119.0
C54 C53 C58 115.1(3)
C54 C53 B1 125.0(3)
C58 C53 B1 119.7(3)
C55 C54 C53 122.5(3)
C55 C54 H54A 118.7
C53 C54 H54A 118.7
C56 C55 C54 120.7(3)
C56 C55 C59 119.0(3)
C54 C55 C59 120.4(3)
C55 C56 C57 118.4(3)
C55 C56 H56A 120.8
C57 C56 H56A 120.8
C58 C57 C56 120.4(3)
C58 C57 C60 120.6(3)
C56 C57 C60 119.0(3)
C57 C58 C53 122.9(3)
C57 C58 H58A 118.5
C53 C58 H58A 118.5
F21 C59 F20 106.1(3)
F21 C59 F19 105.3(3)
F20 C59 F19 105.4(3)
F21 C59 C55 113.8(3)
F20 C59 C55 112.4(3)
F19 C59 C55 113.1(3)
C1 N1 C5 118.0(3)
C1 N1 Cu1 130.6(2)
C5 N1 Cu1 111.4(2)
C11 N2 C12 117.8(3)
C11 N2 Cu1 129.8(2)
C12 N2 Cu1 112.4(2)
C15 N3 C19 119.0(3)
C15 N3 Cu1 129.9(2)
C19 N3 Cu1 110.7(2)
C26 N4 C23 118.2(3)
C26 N4 Cu1 130.7(2)
C23 N4 Cu1 111.1(2)
C29 B1 C45 112.5(2)
C29 B1 C37 105.3(2)
C45 B1 C37 111.8(2)
C29 B1 C53 113.5(2)
C45 B1 C53 103.1(2)
C37 B1 C53 110.7(2)

loop_
_geom_bond_atom_site_label_1
_geom_bond_atom_site_label_2
_geom_bond_distance
Cu1 N2 2.008(2)
Cu1 N3 2.024(3)
Cu1 N4 2.038(3)
Cu1 N1 2.047(3)
C1 N1 1.336(4)
C1 C2 1.400(5)
C1 C13 1.500(5)
C2 C3 1.361(5)
C2 H2A 0.9500
C3 C4 1.399(5)
C3 H3A 0.9500
C4 C5 1.395(4)
C4 C6 1.427(5)
C5 N1 1.368(4)
C5 C12 1.439(4)
C6 C7 1.346(5)
C6 H6A 0.9500
C7 C8 1.427(5)
C7 H7A 0.9500
C8 C9 1.396(4)
C8 C12 1.397(4)
C9 C10 1.359(5)
C9 H9A 0.9500
C10 C11 1.396(5)
C10 H10A 0.9500
C11 N2 1.339(4)
C11 C14 1.505(5)
C12 N2 1.367(4)
C13 H13A 0.9800
C13 H13B 0.9800
C13 H13C 0.9800
C14 H14A 0.9800
C14 H14B 0.9800
C14 H14C 0.9800
C15 N3 1.329(4)
C15 C16 1.396(5)
C15 C27 1.510(5)
C16 C17 1.371(5)
C16 H16A 0.9500
C17 C18 1.396(5)
C17 H17A 0.9500
C18 C19 1.412(4)
C18 C20 1.434(5)
C19 N3 1.370(4)
C19 C23 1.422(5)
C20 C21 1.338(5)
C20 H20A 0.9500
C21 C22 1.420(5)
C21 H21A 0.9500
C22 C24 1.399(5)
C22 C23 1.408(4)
C23 N4 1.363(4)
C24 C25 1.351(5)
C24 H24A 0.9500
C25 C26 1.399(5)
C25 H25A 0.9500
C26 N4 1.339(4)
C26 C28 1.505(5)
C27 H27A 0.9800
C27 H27B 0.9800
C27 H27C 0.9800
C28 H28A 0.9800
C28 H28B 0.9800
C28 H28C 0.9800
C29 C30 1.398(4)
C29 C34 1.401(4)
C29 B1 1.633(5)
C30 C31 1.385(4)
C30 H30A 0.9500
C31 C32 1.390(5)
C31 C35 1.489(5)
C32 C33 1.377(5)
C32 H32A 0.9500
C33 C34 1.384(4)
C33 C36 1.507(5)
C34 H34A 0.9500
C37 C42 1.395(4)
C37 C38 1.409(4)
C37 B1 1.646(4)
C38 C39 1.387(4)
C38 H38A 0.9500
C39 C40 1.379(4)
C39 C43 1.494(5)
C40 C41 1.389(4)
C40 H40A 0.9500
C41 C42 1.385(4)
C41 C44 1.487(4)
C42 H42A 0.9500
C44 F10 1.325(4)
C44 F12 1.327(4)
C44 F11 1.348(4)
C45 C50 1.391(4)
C45 C46 1.401(4)
C45 B1 1.642(4)
C46 C47 1.391(4)
C46 H46A 0.9500
C47 C48 1.370(4)
C47 C51 1.499(4)
C48 C49 1.387(5)
C48 H48A 0.9500
C49 C50 1.393(4)
C49 C52 1.490(6)
C50 H50A 0.9500
C53 C54 1.401(4)
C53 C58 1.402(4)
C53 B1 1.648(4)
C54 C55 1.390(4)
C54 H54A 0.9500
C55 C56 1.380(4)
C55 C59 1.485(4)
C56 C57 1.390(4)
C56 H56A 0.9500
C57 C58 1.382(4)
C57 C60 1.489(5)
C58 H58A 0.9500
C59 F21 1.332(4)
C59 F20 1.334(4)
C59 F19 1.336(4)

loop_
_geom_torsion_atom_site_label_1
_geom_torsion_atom_site_label_2
_geom_torsion_atom_site_label_3
_geom_torsion_atom_site_label_4
_geom_torsion
N1 C1 C2 C3 -0.5(7)
C13 C1 C2 C3 -179.2(5)
C1 C2 C3 C4 -0.9(7)
C2 C3 C4 C5 1.2(6)
C2 C3 C4 C6 -179.5(4)
C3 C4 C5 N1 -0.2(6)
C6 C4 C5 N1 -179.6(3)
C3 C4 C5 C12 179.4(3)
C6 C4 C5 C12 0.0(5)
C5 C4 C6 C7 -0.6(6)
C3 C4 C6 C7 -179.9(4)
C4 C6 C7 C8 0.8(6)
C6 C7 C8 C9 178.5(4)
C6 C7 C8 C12 -0.4(5)
C12 C8 C9 C10 0.6(5)
C7 C8 C9 C10 -178.3(3)
C8 C9 C10 C11 -1.0(5)
C9 C10 C11 N2 0.1(5)
C9 C10 C11 C14 -179.7(4)
C9 C8 C12 N2 0.7(5)
C7 C8 C12 N2 179.7(3)
C9 C8 C12 C5 -179.2(3)
C7 C8 C12 C5 -0.2(5)
N1 C5 C12 N2 0.1(4)
C4 C5 C12 N2 -179.5(3)
N1 C5 C12 C8 179.9(3)
C4 C5 C12 C8 0.4(5)
N3 C15 C16 C17 0.4(6)
C27 C15 C16 C17 178.9(4)
C15 C16 C17 C18 0.2(6)
C16 C17 C18 C19 -0.6(5)
C16 C17 C18 C20 179.9(4)
C17 C18 C19 N3 0.4(5)
C20 C18 C19 N3 180.0(3)
C17 C18 C19 C23 179.7(3)
C20 C18 C19 C23 -0.7(5)
C17 C18 C20 C21 -178.5(4)
C19 C18 C20 C21 2.0(5)
C18 C20 C21 C22 -1.8(6)
C20 C21 C22 C24 -179.0(3)
C20 C21 C22 C23 0.3(5)
C24 C22 C23 N4 0.9(5)
C21 C22 C23 N4 -178.5(3)
C24 C22 C23 C19 -179.7(3)
C21 C22 C23 C19 0.9(5)
N3 C19 C23 N4 -1.9(4)
C18 C19 C23 N4 178.8(3)
N3 C19 C23 C22 178.6(3)
C18 C19 C23 C22 -0.7(5)
C23 C22 C24 C25 0.7(5)
C21 C22 C24 C25 -180.0(3)
C22 C24 C25 C26 -1.0(6)
C24 C25 C26 N4 -0.2(6)
C24 C25 C26 C28 -179.3(4)
C34 C29 C30 C31 1.3(4)
B1 C29 C30 C31 176.7(3)
C29 C30 C31 C32 -0.1(5)
C29 C30 C31 C35 -177.5(3)
C30 C31 C32 C33 -0.6(5)
C35 C31 C32 C33 176.8(3)
C31 C32 C33 C34 0.0(5)
C31 C32 C33 C36 178.4(3)
C32 C33 C34 C29 1.4(5)
C36 C33 C34 C29 -177.1(3)
C30 C29 C34 C33 -1.9(4)
B1 C29 C34 C33 -177.4(3)
C42 C37 C38 C39 -2.0(4)
B1 C37 C38 C39 -177.5(3)
C37 C38 C39 C40 0.9(5)
C37 C38 C39 C43 -176.4(3)
C38 C39 C40 C41 0.9(5)
C43 C39 C40 C41 178.2(3)
C39 C40 C41 C42 -1.5(4)
C39 C40 C41 C44 -177.3(3)
C40 C41 C42 C37 0.3(5)
C44 C41 C42 C37 176.1(3)
C38 C37 C42 C41 1.4(4)
B1 C37 C42 C41 176.9(3)
C42 C41 C44 F10 -87.2(4)
C40 C41 C44 F10 88.6(4)
C42 C41 C44 F12 35.0(4)
C40 C41 C44 F12 -149.2(3)
C42 C41 C44 F11 153.6(3)
C40 C41 C44 F11 -30.6(4)
C50 C45 C46 C47 0.0(4)
B1 C45 C46 C47 171.8(3)
C45 C46 C47 C48 -0.2(5)
C45 C46 C47 C51 -180.0(3)
C46 C47 C48 C49 0.0(5)
C51 C47 C48 C49 179.8(3)
C47 C48 C49 C50 0.2(5)
C47 C48 C49 C52 -179.4(4)
C46 C45 C50 C49 0.3(5)
B1 C45 C50 C49 -171.2(3)
C48 C49 C50 C45 -0.4(5)
C52 C49 C50 C45 179.3(4)
C58 C53 C54 C55 -2.2(4)
B1 C53 C54 C55 -176.2(3)
C53 C54 C55 C56 1.7(4)
C53 C54 C55 C59 -177.2(3)
C54 C55 C56 C57 0.0(4)
C59 C55 C56 C57 179.0(3)
C55 C56 C57 C58 -1.1(4)
C55 C56 C57 C60 177.6(3)
C56 C57 C58 C53 0.5(4)
C60 C57 C58 C53 -178.2(3)
C54 C53 C58 C57 1.1(4)
B1 C53 C58 C57 175.4(3)
C56 C55 C59 F21 164.3(3)
C54 C55 C59 F21 -16.7(4)
C56 C55 C59 F20 -75.1(4)
C54 C55 C59 F20 103.9(4)
C56 C55 C59 F19 44.1(4)
C54 C55 C59 F19 -136.9(3)
C2 C1 N1 C5 1.4(6)
C13 C1 N1 C5 -179.8(4)
C2 C1 N1 Cu1 -178.3(3)
C13 C1 N1 Cu1 0.5(6)
C4 C5 N1 C1 -1.1(5)
C12 C5 N1 C1 179.3(3)
C4 C5 N1 Cu1 178.7(3)
C12 C5 N1 Cu1 -0.9(4)
N2 Cu1 N1 C1 -179.2(4)
N3 Cu1 N1 C1 -45.1(4)
N4 Cu1 N1 C1 54.1(4)
N2 Cu1 N1 C5 1.0(2)
N3 Cu1 N1 C5 135.1(2)
N4 Cu1 N1 C5 -125.6(2)
C10 C11 N2 C12 1.2(5)
C14 C11 N2 C12 -179.0(3)
C10 C11 N2 Cu1 178.2(2)
C14 C11 N2 Cu1 -2.0(5)
C8 C12 N2 C11 -1.6(5)
C5 C12 N2 C11 178.3(3)
C8 C12 N2 Cu1 -179.1(2)
C5 C12 N2 Cu1 0.7(3)
N3 Cu1 N2 C11 63.8(3)
N4 Cu1 N2 C11 -50.8(3)
N1 Cu1 N2 C11 -178.1(3)
N3 Cu1 N2 C12 -119.0(2)
N4 Cu1 N2 C12 126.4(2)
N1 Cu1 N2 C12 -0.9(2)
C16 C15 N3 C19 -0.5(5)
C27 C15 N3 C19 -179.1(3)
C16 C15 N3 Cu1 172.3(3)
C27 C15 N3 Cu1 -6.4(5)
C18 C19 N3 C15 0.1(5)
C23 C19 N3 C15 -179.2(3)
C18 C19 N3 Cu1 -174.0(2)
C23 C19 N3 Cu1 6.7(3)
N2 Cu1 N3 C15 49.4(3)
N4 Cu1 N3 C15 -180.0(3)
N1 Cu1 N3 C15 -54.8(3)
N2 Cu1 N3 C19 -137.3(2)
N4 Cu1 N3 C19 -6.8(2)
N1 Cu1 N3 C19 118.4(2)
C25 C26 N4 C23 1.7(5)
C28 C26 N4 C23 -179.1(4)
C25 C26 N4 Cu1 -175.2(3)
C28 C26 N4 Cu1 3.9(5)
C22 C23 N4 C26 -2.1(5)
C19 C23 N4 C26 178.5(3)
C22 C23 N4 Cu1 175.5(2)
C19 C23 N4 Cu1 -3.9(3)
N2 Cu1 N4 C26 -39.3(4)
N3 Cu1 N4 C26 -177.0(3)
N1 Cu1 N4 C26 66.9(3)
N2 Cu1 N4 C23 143.6(2)
N3 Cu1 N4 C23 5.9(2)
N1 Cu1 N4 C23 -110.3(2)
C30 C29 B1 C45 27.3(4)
C34 C29 B1 C45 -157.6(3)
C30 C29 B1 C37 -94.8(3)
C34 C29 B1 C37 80.3(3)
C30 C29 B1 C53 144.0(3)
C34 C29 B1 C53 -40.9(4)
C50 C45 B1 C29 -143.5(3)
C46 C45 B1 C29 45.3(4)
C50 C45 B1 C37 -25.2(4)
C46 C45 B1 C37 163.6(3)
C50 C45 B1 C53 93.7(3)
C46 C45 B1 C53 -77.5(3)
C42 C37 B1 C29 -101.0(3)
C38 C37 B1 C29 74.2(3)
C42 C37 B1 C45 136.5(3)
C38 C37 B1 C45 -48.4(4)
C42 C37 B1 C53 22.1(4)
C38 C37 B1 C53 -162.7(3)
C54 C53 B1 C29 -16.8(4)
C58 C53 B1 C29 169.5(2)
C54 C53 B1 C45 105.3(3)
C58 C53 B1 C45 -68.4(3)
C54 C53 B1 C37 -135.0(3)
C58 C53 B1 C37 51.3(3)
